data_2218966
loop_
_publ_author_name
'Sun, Rong'
'Cheng, Xiang-Wei'

_publ_section_title
;
 (<i>E</i>)-Methyl <i>N</i>'-(2-hydroxybenzylidene)hydrazinecarboxylate
 at 123 K
;
_journal_coeditor_code CV2431
_journal_issue 8
_journal_name_full 'Acta Crystallographica Section E'
_journal_page_first o1563
_journal_paper_doi 10.1107/S1600536808022332
_journal_volume 64
_journal_year 2008
_chemical_formula_iupac 'C9 H10 N2 O3'
_chemical_formula_moiety 'C9 H10 N2 O3'
_chemical_formula_sum 'C9 H10 N2 O3'
_chemical_formula_weight 194.19
_chemical_name_systematic
;
(<i>E</i>)-Methyl N'-(2-hydroxybenzylidene)hydrazinecarboxylate
;
_space_group_IT_number 61
_symmetry_cell_setting orthorhombic
_symmetry_space_group_name_Hall '-P 2ac 2ab'
_symmetry_space_group_name_H-M 'P b c a'
_atom_sites_solution_hydrogens geom
_atom_sites_solution_primary direct
_atom_sites_solution_secondary difmap
_audit_creation_method SHELXL-97
_cell_angle_alpha 90.00
_cell_angle_beta 90.00
_cell_angle_gamma 90.00
_cell_formula_units_Z 8
_cell_length_a 9.3998(17)
_cell_length_b 9.0945(16)
_cell_length_c 22.319(4)
_cell_measurement_reflns_used 1679
_cell_measurement_temperature 123(2)
_cell_measurement_theta_max 25.0
_cell_measurement_theta_min 2.0
_cell_volume 1908.0(6)
_computing_cell_refinement 'SAINT (Bruker, 2002)'
_computing_data_collection 'SMART (Bruker, 2002)'
_computing_data_reduction 'SAINT (Bruker, 2002)'
_computing_molecular_graphics 'SHELXTL (Sheldrick, 2008)'
_computing_publication_material 'SHELXTL (Sheldrick, 2008)'
_computing_structure_refinement 'SHELXL97 (Sheldrick, 2008)'
_computing_structure_solution 'SHELXS97 (Sheldrick, 2008)'
_diffrn_ambient_temperature 123(2)
_diffrn_measured_fraction_theta_full 0.998
_diffrn_measured_fraction_theta_max 0.998
_diffrn_measurement_device_type 'Bruker SMART CCD area-detector'
_diffrn_measurement_method '\f and \w'
_diffrn_radiation_monochromator graphite
_diffrn_radiation_source 'fine-focus sealed tube'
_diffrn_radiation_type MoK\a
_diffrn_radiation_wavelength 0.71073
_diffrn_reflns_av_R_equivalents 0.0256
_diffrn_reflns_av_sigmaI/netI 0.0144
_diffrn_reflns_limit_h_max 11
_diffrn_reflns_limit_h_min -10
_diffrn_reflns_limit_k_max 10
_diffrn_reflns_limit_k_min -10
_diffrn_reflns_limit_l_max 26
_diffrn_reflns_limit_l_min -26
_diffrn_reflns_number 18306
_diffrn_reflns_theta_full 25.01
_diffrn_reflns_theta_max 25.01
_diffrn_reflns_theta_min 1.82
_exptl_absorpt_coefficient_mu 0.103
_exptl_absorpt_correction_T_max 0.9682
_exptl_absorpt_correction_T_min 0.9654
_exptl_absorpt_correction_type multi-scan
_exptl_absorpt_process_details '(SADABS; Bruker, 2002)'
_exptl_crystal_colour colourless
_exptl_crystal_density_diffrn 1.352
_exptl_crystal_density_method 'not measured'
_exptl_crystal_description Block
_exptl_crystal_F_000 816
_exptl_crystal_size_max 0.27
_exptl_crystal_size_mid 0.24
_exptl_crystal_size_min 0.23
_refine_diff_density_max 0.193
_refine_diff_density_min -0.186
_refine_ls_extinction_coef 0.018(2)
_refine_ls_extinction_expression Fc^*^=kFc[1+0.001xFc^2^\l^3^/sin(2\q)]^-1/4^
_refine_ls_extinction_method 'SHELXL97 (Sheldrick, 2008)'
_refine_ls_goodness_of_fit_ref 1.050
_refine_ls_hydrogen_treatment constr
_refine_ls_matrix_type full
_refine_ls_number_parameters 128
_refine_ls_number_reflns 1679
_refine_ls_number_restraints 0
_refine_ls_restrained_S_all 1.050
_refine_ls_R_factor_all 0.0454
_refine_ls_R_factor_gt 0.0379
_refine_ls_shift/su_max 0.028
_refine_ls_shift/su_mean 0.002
_refine_ls_structure_factor_coef Fsqd
_refine_ls_weighting_details 'calc w=1/[\s^2^(Fo^2^)+(0.0674P)^2^+0.4536P] where P=(Fo^2^+2Fc^2^)/3'
_refine_ls_weighting_scheme calc
_refine_ls_wR_factor_gt 0.1127
_refine_ls_wR_factor_ref 0.1196
_reflns_number_gt 1427
_reflns_number_total 1679
_reflns_threshold_expression I>2\s(I)
_cod_data_source_file cv2431.cif
_cod_data_source_block I
_cod_depositor_comments
;
The following automatic conversions were performed:
'_symmetry_cell_setting' value 'Orthorhombic' changed to 'orthorhombic'
according to '/home/saulius/struct/CIF-dictionaries/cif_core.dic'
dictionary named 'cif_core.dic' version 2.4.1 from 2010-06-29.

Automatic conversion script
Id: cif_fix_enum 1527 2010-12-29 10:47:43Z saulius 

The following automatic conversions were performed:

'_symmetry_cell_setting' value 'Orthorhombic' changed to
'orthorhombic' according to
/home/saulius/struct/CIF-dictionaries/cif_core.dic dictionary named
'cif_core.dic' version 2.4.1 from 2010-06-29.

Automatic conversion script
Id: cif_fix_values 1715 2011-07-08 13:25:40Z adriana 
;
_cod_database_code 2218966
_cod_database_fobs_code 2218966

loop_
_symmetry_equiv_pos_as_xyz
'x, y, z'
'-x+1/2, -y, z+1/2'
'x+1/2, -y+1/2, -z'
'-x, y+1/2, -z+1/2'
'-x, -y, -z'
'x-1/2, y, -z-1/2'
'-x-1/2, y-1/2, z'
'x, -y-1/2, z-1/2'

loop_
_atom_site_type_symbol
_atom_site_label
_atom_site_fract_x
_atom_site_fract_y
_atom_site_fract_z
_atom_site_U_iso_or_equiv
_atom_site_adp_type
_atom_site_calc_flag
_atom_site_refinement_flags
_atom_site_occupancy
O O3 0.37197(12) 0.41375(11) -0.07538(5) 0.0513(3) Uani d . 1
O O2 0.36215(12) 0.62287(11) -0.02044(5) 0.0576(4) Uani d . 1
O O1 0.16149(12) 0.69567(13) 0.13213(5) 0.0625(4) Uani d . 1
H H1 0.1906 0.6525 0.1012 0.094 Uiso calc R 1
N N2 0.22056(13) 0.42471(13) -0.00032(5) 0.0480(4) Uani d . 1
H H2 0.1929 0.3365 -0.0116 0.058 Uiso calc R 1
N N1 0.16212(12) 0.49157(13) 0.04907(5) 0.0452(3) Uani d . 1
C C6 -0.00199(15) 0.48908(16) 0.13011(6) 0.0429(4) Uani d . 1
C C8 0.32185(15) 0.49856(15) -0.03107(6) 0.0431(4) Uani d . 1
C C5 0.05028(15) 0.61971(16) 0.15591(6) 0.0459(4) Uani d . 1
C C7 0.06038(16) 0.42561(15) 0.07632(6) 0.0461(4) Uani d . 1
H H7 0.0255 0.3347 0.0613 0.055 Uiso calc R 1
C C1 -0.01226(17) 0.67565(18) 0.20764(7) 0.0558(4) Uani d . 1
H H1A 0.0236 0.7634 0.2251 0.067 Uiso calc R 1
C C4 -0.11726(17) 0.41942(18) 0.15784(7) 0.0527(4) Uani d . 1
H H4 -0.1537 0.3311 0.1411 0.063 Uiso calc R 1
C C2 -0.12633(18) 0.6040(2) 0.23379(7) 0.0568(5) Uani d . 1
H H2A -0.1685 0.6431 0.2690 0.068 Uiso calc R 1
C C3 -0.17925(17) 0.4760(2) 0.20895(7) 0.0573(4) Uani d . 1
H H3 -0.2577 0.4272 0.2269 0.069 Uiso calc R 1
C C9 0.47848(19) 0.4811(2) -0.11312(7) 0.0617(5) Uani d . 1
H H9A 0.5081 0.4111 -0.1441 0.093 Uiso calc R 1
H H9B 0.5610 0.5087 -0.0887 0.093 Uiso calc R 1
H H9C 0.4386 0.5690 -0.1321 0.093 Uiso calc R 1

loop_
_atom_site_aniso_label
_atom_site_aniso_U_11
_atom_site_aniso_U_22
_atom_site_aniso_U_33
_atom_site_aniso_U_12
_atom_site_aniso_U_13
_atom_site_aniso_U_23
O3 0.0596(7) 0.0459(6) 0.0484(6) 0.0025(5) 0.0093(5) -0.0070(4)
O2 0.0665(7) 0.0388(6) 0.0674(7) -0.0022(5) 0.0054(5) -0.0070(5)
O1 0.0605(7) 0.0593(7) 0.0678(7) -0.0134(5) 0.0108(5) -0.0181(6)
N2 0.0567(8) 0.0389(7) 0.0484(7) -0.0020(5) 0.0070(6) -0.0121(5)
N1 0.0476(7) 0.0430(7) 0.0451(7) 0.0051(5) 0.0001(5) -0.0081(5)
C6 0.0434(8) 0.0435(8) 0.0419(8) 0.0047(6) -0.0069(6) 0.0001(6)
C8 0.0478(8) 0.0366(7) 0.0448(8) 0.0075(6) -0.0035(6) -0.0040(6)
C5 0.0457(8) 0.0472(8) 0.0449(8) 0.0032(6) -0.0052(6) -0.0023(6)
C7 0.0491(8) 0.0406(8) 0.0487(8) -0.0001(6) -0.0032(6) -0.0054(6)
C1 0.0603(10) 0.0578(10) 0.0491(8) 0.0048(8) -0.0057(7) -0.0124(7)
C4 0.0526(9) 0.0508(9) 0.0548(9) -0.0005(7) -0.0012(7) -0.0002(7)
C2 0.0586(9) 0.0722(11) 0.0395(8) 0.0159(8) -0.0004(7) -0.0001(7)
C3 0.0530(9) 0.0651(10) 0.0536(9) 0.0043(8) 0.0057(7) 0.0105(8)
C9 0.0589(10) 0.0734(11) 0.0528(9) 0.0014(8) 0.0107(7) 0.0036(8)

loop_
_atom_type_symbol
_atom_type_description
_atom_type_scat_dispersion_real
_atom_type_scat_dispersion_imag
_atom_type_scat_source
C C 0.0033 0.0016 'International Tables Vol C Tables 4.2.6.8 and 6.1.1.4'
H H 0.0000 0.0000 'International Tables Vol C Tables 4.2.6.8 and 6.1.1.4'
N N 0.0061 0.0033 'International Tables Vol C Tables 4.2.6.8 and 6.1.1.4'
O O 0.0106 0.0060 'International Tables Vol C Tables 4.2.6.8 and 6.1.1.4'

loop_
_geom_angle_atom_site_label_1
_geom_angle_atom_site_label_2
_geom_angle_atom_site_label_3
_geom_angle
C8 O3 C9 115.49(12)
C5 O1 H1 109.5
C8 N2 N1 117.97(12)
C8 N2 H2 121.0
N1 N2 H2 121.0
C7 N1 N2 118.15(12)
C4 C6 C5 118.10(14)
C4 C6 C7 119.81(13)
C5 C6 C7 122.09(14)
O2 C8 O3 124.74(14)
O2 C8 N2 125.61(14)
O3 C8 N2 109.65(12)
O1 C5 C1 117.55(13)
O1 C5 C6 122.45(13)
C1 C5 C6 120.00(14)
N1 C7 C6 120.40(13)
N1 C7 H7 119.8
C6 C7 H7 119.8
C2 C1 C5 120.34(15)
C2 C1 H1A 119.8
C5 C1 H1A 119.8
C3 C4 C6 121.58(15)
C3 C4 H4 119.2
C6 C4 H4 119.2
C3 C2 C1 120.42(15)
C3 C2 H2A 119.8
C1 C2 H2A 119.8
C4 C3 C2 119.56(16)
C4 C3 H3 120.2
C2 C3 H3 120.2
O3 C9 H9A 109.5
O3 C9 H9B 109.5
H9A C9 H9B 109.5
O3 C9 H9C 109.5
H9A C9 H9C 109.5
H9B C9 H9C 109.5

loop_
_geom_bond_atom_site_label_1
_geom_bond_atom_site_label_2
_geom_bond_distance
O3 C8 1.3397(17)
O3 C9 1.4445(19)
O2 C8 1.2158(18)
O1 C5 1.3607(18)
O1 H1 0.8400
N2 C8 1.3522(19)
N2 N1 1.3736(16)
N2 H2 0.8800
N1 C7 1.2823(19)
C6 C4 1.399(2)
C6 C5 1.409(2)
C6 C7 1.455(2)
C5 C1 1.392(2)
C7 H7 0.9500
C1 C2 1.384(2)
C1 H1A 0.9500
C4 C3 1.380(2)
C4 H4 0.9500
C2 C3 1.383(3)
C2 H2A 0.9500
C3 H3 0.9500
C9 H9A 0.9800
C9 H9B 0.9800
C9 H9C 0.9800

loop_
_geom_hbond_atom_site_label_D
_geom_hbond_atom_site_label_H
_geom_hbond_atom_site_label_A
_geom_hbond_site_symmetry_A
_geom_hbond_distance_DH
_geom_hbond_distance_HA
_geom_hbond_distance_DA
_geom_hbond_angle_DHA
_geom_hbond_publ_flag
O1 H1 N1 . 0.84 1.89 2.6234(16) 145.3 yes
N2 H2 O2 7_655 0.88 2.02 2.8881(16) 168.6 yes

loop_
_cod_related_entry_id
_cod_related_entry_database
_cod_related_entry_code
1 ChemSpider 12668500
